data_4022067
loop_
_publ_author_name
'Jayeeta Bhaumik'
'Zhen Yao'
'K. Eszter Borbas'
'Masahiko Taniguchi'
'Jonathan S. Lindsey'

_publ_contact_author_address
;
 Department of Chemistry
 North Carolina State University
 Raleigh, NC 27695-8204, USA
;
_publ_contact_author_email jlindsey@ncsu.edu
_publ_contact_author_name 'Jonathan S. Lindsey'
_publ_section_title
;
 Masked Imidazolyl-Dipyrromethanes in the Synthesis of
 Imidazole-Substituted Porphyrins
;
_journal_name_full 'Journal of Organic Chemistry'
_journal_page_first 8807
_journal_page_last 8817
_journal_paper_doi 10.1021/jo061461r
_journal_volume 71
_journal_year 2006
_chemical_formula_moiety 'C46 H68 B2 N4 O3 Si '
_chemical_formula_sum 'C46 H68 B2 N4 O3 Si'
_chemical_formula_weight 774.76
_chemical_name_systematic (9-BBN)25
_space_group_IT_number 2
_symmetry_cell_setting triclinic
_symmetry_space_group_name_Hall '-P 1'
_symmetry_space_group_name_H-M 'P -1'
_cell_angle_alpha 78.820(3)
_cell_angle_beta 71.278(3)
_cell_angle_gamma 85.826(3)
_cell_formula_units_Z 2
_cell_length_a 11.1750(9)
_cell_length_b 13.0823(10)
_cell_length_c 16.1471(12)
_cell_measurement_reflns_used 5934
_cell_measurement_temperature 110
_cell_measurement_theta_max 24.22
_cell_measurement_theta_min 2.26
_cell_volume 2193.1(3)
_computing_cell_refinement 'Bruker-Nonius Apex2'
_computing_data_collection 'Bruker-Nonius Apex2'
_computing_data_reduction SAINT+
_computing_molecular_graphics NRCVAX
_computing_publication_material 'NRCVAX TABLES Jan 94 Version'
_computing_structure_refinement 'NRCVAX LSTSQ'
_computing_structure_solution SIR92
_diffrn_ambient_temperature 110
_diffrn_measured_fraction_theta_full 1.00
_diffrn_measurement_device 'Bruker-Nonius X8 Apex2'
_diffrn_measurement_method 'omega and phi scans'
_diffrn_radiation_monochromator graphite
_diffrn_radiation_source 'xray tube'
_diffrn_radiation_type 'Molybdenum K\a'
_diffrn_radiation_wavelength 0.71073
_diffrn_reflns_av_R_equivalents 0.062
_diffrn_reflns_limit_h_max 13
_diffrn_reflns_limit_h_min -13
_diffrn_reflns_limit_k_max 15
_diffrn_reflns_limit_k_min 0
_diffrn_reflns_limit_l_max 19
_diffrn_reflns_limit_l_min -18
_diffrn_reflns_number 28845
_diffrn_reflns_theta_full 24.77
_diffrn_reflns_theta_max 24.77
_diffrn_reflns_theta_min 1.91
_exptl_absorpt_coefficient_mu 0.10
_exptl_absorpt_correction_T_max 1.0000
_exptl_absorpt_correction_T_min 0.7763
_exptl_absorpt_correction_type empirical
_exptl_absorpt_process_details SADABS
_exptl_crystal_colour 'pale greenish-yellow'
_exptl_crystal_density_diffrn 1.173
_exptl_crystal_description prism
_exptl_crystal_F_000 840.58
_exptl_crystal_size_max 0.24
_exptl_crystal_size_mid 0.08
_exptl_crystal_size_min 0.04
_refine_diff_density_max 1.41
_refine_diff_density_min -0.78
_refine_ls_extinction_coef 3.6(7)
_refine_ls_extinction_method Larson
_refine_ls_goodness_of_fit_ref 2.01
_refine_ls_hydrogen_treatment constr
_refine_ls_matrix_type full
_refine_ls_number_parameters 515
_refine_ls_number_reflns 5953
_refine_ls_R_factor_all 0.102
_refine_ls_R_factor_gt 0.082
_refine_ls_shift/su_max 0.000
_refine_ls_structure_factor_coef F
_refine_ls_weighting_details '1/(\s^2^(F)+0.0005F^2^) '
_refine_ls_wR_factor_all 0.096
_refine_ls_wR_factor_ref 0.091
_reflns_number_gt 5977
_reflns_number_total 7502
_reflns_threshold_expression 'Inet > 1.0\s(Inet)'
_cod_data_source_file jo061461rsi20060908_054816.cif
_cod_depositor_comments
;
 Changing the _atom_site_occupancy data item value from '.' to '1'
 for all fully occupied atom sites.

 Antanas Vaitkus,
 2017-02-19
;
_cod_original_formula_sum 'C46 H68 B2 N4 O3 Si '
_cod_database_code 4022067

loop_
_symmetry_equiv_pos_as_xyz
x,y,z
-x,-y,-z

loop_
_atom_site_label
_atom_site_fract_x
_atom_site_fract_y
_atom_site_fract_z
_atom_site_U_iso_or_equiv
_atom_site_adp_type
_atom_site_type_symbol
_atom_site_occupancy
C1 0.8023(3) 0.6663(3) 0.2859(2) 0.0183(19) Uani C 1
C2 0.7756(3) 0.6257(3) 0.3765(2) 0.022(2) Uani C 1
C3 0.6703(3) 0.5652(3) 0.3999(2) 0.024(2) Uani C 1
C4 0.6340(3) 0.5683(3) 0.3238(2) 0.0197(19) Uani C 1
C5 0.5226(3) 0.5171(3) 0.3177(2) 0.0205(19) Uani C 1
C6 0.4010(3) 0.5684(3) 0.3657(2) 0.0212(20) Uani C 1
C7 0.3820(4) 0.6563(3) 0.4042(2) 0.024(2) Uani C 1
C8 0.2518(4) 0.6616(3) 0.4487(2) 0.024(2) Uani C 1
C9 0.1966(3) 0.5774(3) 0.4368(2) 0.022(2) Uani C 1
N10 0.7129(3) 0.6312(2) 0.25411(17) 0.0185(16) Uani N 1
N11 0.2875(3) 0.5201(2) 0.38445(17) 0.0188(16) Uani N 1
N12 0.6035(3) 0.3322(2) 0.36846(18) 0.0235(18) Uani N 1
C13 0.5113(3) 0.4005(3) 0.3568(2) 0.0196(20) Uani C 1
N14 0.4000(3) 0.3528(2) 0.38702(17) 0.0182(16) Uani N 1
C15 0.4232(4) 0.2508(3) 0.4213(2) 0.023(2) Uani C 1
C16 0.5473(4) 0.2370(3) 0.4101(2) 0.027(2) Uani C 1
C17 0.9942(3) 0.7875(3) 0.2174(2) 0.0184(19) Uani C 1
C18 1.0350(3) 0.8783(3) 0.1544(2) 0.024(2) Uani C 1
C19 1.1408(4) 0.9294(3) 0.1498(2) 0.025(2) Uani C 1
C20 1.2127(3) 0.8908(3) 0.2049(2) 0.025(2) Uani C 1
C21 1.1732(4) 0.7990(3) 0.2676(2) 0.027(2) Uani C 1
C22 1.0647(3) 0.7494(3) 0.2741(2) 0.025(2) Uani C 1
C23 0.8856(3) 0.7342(3) 0.2168(2) 0.0197(20) Uani C 1
B24 0.7397(4) 0.6842(3) 0.1519(3) 0.021(2) Uani B 1
C25 0.7837(3) 0.6094(3) 0.0792(2) 0.0217(20) Uani C 1
C26 0.8489(4) 0.6791(3) -0.0114(2) 0.029(2) Uani C 1
C27 0.7708(4) 0.7733(3) -0.0379(2) 0.029(2) Uani C 1
C28 0.7010(4) 0.8328(3) 0.0368(2) 0.028(2) Uani C 1
C29 0.6360(3) 0.7632(3) 0.1274(2) 0.022(2) Uani C 1
C30 0.5207(4) 0.7038(3) 0.1269(2) 0.026(2) Uani C 1
C31 0.5549(4) 0.6180(3) 0.0697(2) 0.026(2) Uani C 1
C32 0.6702(4) 0.5509(3) 0.0771(2) 0.025(2) Uani C 1
B33 0.2812(4) 0.4117(3) 0.3580(3) 0.020(2) Uani B 1
C34 0.1436(3) 0.3582(3) 0.3998(2) 0.024(2) Uani C 1
C35 0.1463(4) 0.2455(3) 0.3825(3) 0.032(2) Uani C 1
C36 0.2086(4) 0.2341(3) 0.2847(3) 0.035(3) Uani C 1
C37 0.3264(4) 0.3008(3) 0.2355(2) 0.029(2) Uani C 1
C38 0.3175(3) 0.4140(3) 0.2520(2) 0.021(2) Uani C 1
C39 0.2238(4) 0.4838(3) 0.2141(2) 0.028(2) Uani C 1
C40 0.0863(4) 0.4523(3) 0.2584(2) 0.030(2) Uani C 1
C41 0.0480(3) 0.4259(3) 0.3605(2) 0.026(2) Uani C 1
C42 0.7421(4) 0.3489(3) 0.3333(3) 0.032(2) Uani C 1
O43 0.7808(4) 0.3863(3) 0.2479(3) 0.026(2) Uani O 0.611
O43' 0.8115(6) 0.2727(5) 0.3008(4) 0.024(4) Uani O 0.389
C44 0.8168(5) 0.2985(5) 0.1929(3) 0.079(4) Uani C 1
C45 0.7016(4) 0.2518(3) 0.1853(3) 0.038(2) Uani C 1
Si46 0.73492(10) 0.19325(8) 0.08250(7) 0.0250(6) Uani Si 1
C47 0.5923(4) 0.1233(3) 0.0906(3) 0.036(3) Uani C 1
C48 0.7734(4) 0.2967(3) -0.0181(3) 0.035(2) Uani C 1
C49 0.8673(4) 0.0975(3) 0.0815(2) 0.032(2) Uani C 1
C50 1.3319(4) 0.9444(3) 0.1971(3) 0.035(2) Uani C 1
O51 0.8562(2) 0.74844(18) 0.14355(15) 0.0216(14) Uani O 1
O1s 0.7150(4) -0.0072(3) 0.4353(3) 0.092(3) Uani O 1
C1s 0.7697(10) 0.0470(6) 0.5577(6) 0.135(8) Uani C 1
C2s 0.8316(7) 0.0263(5) 0.4574(5) 0.095(6) Uani C 1
C3s 0.7593(9) -0.0318(5) 0.3594(4) 0.118(7) Uani C 1
C4s 0.6382(8) -0.0660(4) 0.3416(4) 0.094(6) Uani C 1
H2 0.822 0.637 0.415 0.0325 Uiso H 1
H3 0.628 0.527 0.458 0.0334 Uiso H 1
H5 0.529 0.525 0.256 0.0300 Uiso H 1
H7 0.445 0.704 0.401 0.0343 Uiso H 1
H8 0.209 0.715 0.481 0.0334 Uiso H 1
H9 0.108 0.561 0.461 0.0304 Uiso H 1
H15 0.360 0.198 0.449 0.0322 Uiso H 1
H16 0.589 0.174 0.428 0.0373 Uiso H 1
H18 0.988 0.905 0.114 0.0331 Uiso H 1
H19 1.166 0.993 0.108 0.0333 Uiso H 1
H21 1.222 0.771 0.306 0.0381 Uiso H 1
H22 1.036 0.688 0.319 0.0343 Uiso H 1
H25 0.844 0.560 0.095 0.0307 Uiso H 1
H26a 0.868 0.637 -0.057 0.0376 Uiso H 1
H26b 0.926 0.705 -0.009 0.0376 Uiso H 1
H27a 0.709 0.749 -0.059 0.0384 Uiso H 1
H27b 0.826 0.821 -0.085 0.0384 Uiso H 1
H28a 0.761 0.876 0.045 0.0380 Uiso H 1
H28b 0.637 0.876 0.019 0.0380 Uiso H 1
H29 0.607 0.806 0.172 0.0332 Uiso H 1
H30a 0.466 0.754 0.104 0.0358 Uiso H 1
H30b 0.476 0.672 0.187 0.0358 Uiso H 1
H31a 0.571 0.651 0.009 0.0364 Uiso H 1
H31b 0.484 0.573 0.087 0.0364 Uiso H 1
H32a 0.644 0.500 0.131 0.0344 Uiso H 1
H32b 0.698 0.516 0.027 0.0344 Uiso H 1
H34 0.117 0.356 0.463 0.0333 Uiso H 1
H35a 0.192 0.202 0.418 0.0423 Uiso H 1
H35b 0.061 0.222 0.401 0.0423 Uiso H 1
H36a 0.148 0.254 0.254 0.0460 Uiso H 1
H36b 0.232 0.162 0.283 0.0460 Uiso H 1
H37a 0.396 0.267 0.253 0.0393 Uiso H 1
H37b 0.343 0.304 0.173 0.0393 Uiso H 1
H38 0.400 0.444 0.225 0.0308 Uiso H 1
H39a 0.246 0.481 0.152 0.0380 Uiso H 1
H39b 0.232 0.554 0.221 0.0380 Uiso H 1
H40a 0.034 0.509 0.242 0.0405 Uiso H 1
H40b 0.072 0.392 0.237 0.0405 Uiso H 1
H41a 0.037 0.491 0.382 0.0361 Uiso H 1
H41b -0.031 0.390 0.382 0.0361 Uiso H 1
H42a 0.783 0.283 0.344 0.0435 Uiso H 1
H42b 0.765 0.396 0.365 0.0433 Uiso H 1
H44a 0.857 0.244 0.224 0.0908 Uiso H 1
H44b 0.874 0.324 0.135 0.0905 Uiso H 1
H45a 0.665 0.200 0.237 0.0465 Uiso H 1
H45b 0.642 0.308 0.182 0.0465 Uiso H 1
H47a 0.572 0.070 0.143 0.0466 Uiso H 1
H47b 0.523 0.172 0.095 0.0466 Uiso H 1
H47c 0.608 0.093 0.039 0.0466 Uiso H 1
H48a 0.703 0.344 -0.015 0.0433 Uiso H 1
H48b 0.846 0.334 -0.022 0.0433 Uiso H 1
H48c 0.790 0.266 -0.070 0.0433 Uiso H 1
H49a 0.942 0.133 0.077 0.0422 Uiso H 1
H49b 0.845 0.046 0.135 0.0422 Uiso H 1
H49c 0.884 0.064 0.031 0.0422 Uiso H 1
H50a 1.369 0.907 0.240 0.0457 Uiso H 1
H50b 1.391 0.946 0.139 0.0457 Uiso H 1
H50c 1.312 1.014 0.207 0.0457 Uiso H 1
H1sa 0.833 0.068 0.579 0.1523 Uiso H 1
H1sb 0.706 0.101 0.558 0.1523 Uiso H 1
H1sc 0.731 -0.016 0.595 0.1523 Uiso H 1
H2sa 0.894 -0.028 0.455 0.1135 Uiso H 1
H2sb 0.870 0.088 0.418 0.1135 Uiso H 1
H3sa 0.798 0.027 0.316 0.1197 Uiso H 1
H3sb 0.819 -0.088 0.359 0.1197 Uiso H 1
H4sa 0.663 -0.086 0.284 0.1104 Uiso H 1
H4sb 0.600 -0.124 0.386 0.1104 Uiso H 1
H4sc 0.579 -0.009 0.343 0.1104 Uiso H 1

loop_
_atom_site_aniso_label
_atom_site_aniso_U_11
_atom_site_aniso_U_22
_atom_site_aniso_U_33
_atom_site_aniso_U_12
_atom_site_aniso_U_13
_atom_site_aniso_U_23
_atom_site_aniso_type_symbol
C1 0.0210(19) 0.0141(19) 0.0206(18) -0.0044(16) -0.0082(15) -0.0008(15) C
C2 0.031(2) 0.017(2) 0.0197(19) -0.0064(17) -0.0110(16) 0.0010(15) C
C3 0.029(2) 0.024(2) 0.0177(19) -0.0104(18) -0.0044(16) 0.0019(16) C
C4 0.0223(20) 0.017(2) 0.0167(18) -0.0074(16) -0.0049(15) 0.0031(15) C
C5 0.025(2) 0.019(2) 0.0158(18) -0.0082(17) -0.0061(15) 0.0029(15) C
C6 0.029(2) 0.018(2) 0.0137(18) -0.0093(17) -0.0048(16) 0.0045(15) C
C7 0.038(2) 0.015(2) 0.0205(19) -0.0088(17) -0.0106(17) 0.0025(16) C
C8 0.036(2) 0.0131(20) 0.0213(19) 0.0014(18) -0.0097(17) 0.0005(15) C
C9 0.026(2) 0.020(2) 0.0157(18) -0.0008(17) -0.0045(15) 0.0012(15) C
N10 0.0218(16) 0.0149(16) 0.0170(15) -0.0041(13) -0.0047(13) 0.0000(12) N
N11 0.0211(16) 0.0173(17) 0.0160(15) -0.0055(14) -0.0050(12) 0.0022(12) N
N12 0.0242(17) 0.0242(18) 0.0245(17) -0.0013(15) -0.0102(14) -0.0050(14) N
C13 0.024(2) 0.019(2) 0.0165(18) -0.0050(17) -0.0074(15) -0.0008(15) C
N14 0.0227(17) 0.0123(16) 0.0181(15) -0.0048(13) -0.0058(13) 0.0015(12) N
C15 0.033(2) 0.015(2) 0.0186(19) -0.0044(17) -0.0070(16) 0.0017(15) C
C16 0.040(3) 0.017(2) 0.025(2) 0.0007(19) -0.0132(18) -0.0006(16) C
C17 0.0215(20) 0.0129(19) 0.0201(18) -0.0036(16) -0.0072(15) 0.0012(15) C
C18 0.029(2) 0.017(2) 0.0240(20) -0.0029(17) -0.0082(17) 0.0036(16) C
C19 0.030(2) 0.0126(20) 0.027(2) -0.0107(17) -0.0068(17) 0.0061(16) C
C20 0.030(2) 0.019(2) 0.026(2) -0.0084(18) -0.0066(17) -0.0043(16) C
C21 0.032(2) 0.023(2) 0.030(2) -0.0085(18) -0.0172(18) 0.0034(17) C
C22 0.032(2) 0.016(2) 0.026(2) -0.0093(18) -0.0107(17) 0.0074(16) C
C23 0.0224(20) 0.0132(19) 0.0215(20) -0.0033(16) -0.0046(16) -0.0009(15) C
B24 0.025(2) 0.017(2) 0.017(2) -0.0073(19) -0.0050(18) 0.0033(17) B
C25 0.027(2) 0.017(2) 0.0178(18) -0.0040(17) -0.0055(16) 0.0027(15) C
C26 0.038(2) 0.028(2) 0.0167(19) -0.0131(19) -0.0001(17) -0.0037(17) C
C27 0.041(2) 0.021(2) 0.023(2) -0.0212(19) -0.0121(18) 0.0109(17) C
C28 0.037(2) 0.019(2) 0.029(2) -0.0100(18) -0.0162(18) 0.0070(17) C
C29 0.031(2) 0.017(2) 0.0211(19) -0.0046(17) -0.0106(17) -0.0028(15) C
C30 0.032(2) 0.020(2) 0.025(2) -0.0049(18) -0.0120(17) 0.0056(16) C
C31 0.034(2) 0.022(2) 0.0228(20) -0.0132(18) -0.0116(17) 0.0050(16) C
C32 0.038(2) 0.017(2) 0.0183(19) -0.0121(18) -0.0038(17) 0.0003(15) C
B33 0.025(2) 0.015(2) 0.020(2) -0.0034(19) -0.0084(18) -0.0005(17) B
C34 0.028(2) 0.023(2) 0.0186(19) -0.0081(17) -0.0046(16) -0.0021(16) C
C35 0.035(2) 0.025(2) 0.037(2) -0.0144(19) -0.0126(19) -0.0005(18) C
C36 0.043(3) 0.023(2) 0.043(2) -0.0084(20) -0.014(2) -0.0091(19) C
C37 0.031(2) 0.030(2) 0.027(2) -0.0017(19) -0.0104(17) -0.0075(18) C
C38 0.0212(20) 0.020(2) 0.0213(19) -0.0104(17) -0.0062(15) -0.0010(15) C
C39 0.032(2) 0.030(2) 0.0220(20) -0.0060(19) -0.0104(17) -0.0025(17) C
C40 0.029(2) 0.033(2) 0.029(2) -0.0035(19) -0.0125(18) -0.0021(18) C
C41 0.0208(20) 0.033(2) 0.024(2) -0.0057(18) -0.0062(16) -0.0044(17) C
C42 0.026(2) 0.041(3) 0.033(2) 0.0036(20) -0.0133(18) -0.0129(20) C
O43 0.027(2) 0.022(2) 0.025(2) -0.0051(19) -0.0055(19) -0.0002(18) O
O43' 0.028(4) 0.023(4) 0.022(3) 0.002(3) -0.007(3) -0.009(3) O
C44 0.044(3) 0.142(6) 0.056(3) -0.042(3) 0.019(2) -0.070(4) C
C45 0.036(2) 0.039(3) 0.034(2) -0.021(2) 0.0000(19) -0.0104(19) C
Si46 0.0320(6) 0.0161(6) 0.0245(6) -0.0053(5) -0.0062(5) -0.0008(4) Si
C47 0.039(2) 0.029(2) 0.042(3) -0.004(2) -0.013(2) -0.0083(20) C
C48 0.046(3) 0.020(2) 0.033(2) 0.0021(20) -0.0079(20) -0.0002(18) C
C49 0.041(2) 0.025(2) 0.031(2) -0.0031(19) -0.0152(19) 0.0045(18) C
C50 0.038(3) 0.027(2) 0.042(2) -0.015(2) -0.0132(20) -0.0024(19) C
O51 0.0282(14) 0.0175(14) 0.0191(13) -0.0110(11) -0.0093(11) 0.0037(10) O
O1s 0.079(3) 0.036(2) 0.123(4) -0.002(2) 0.016(3) -0.006(2) O
C1s 0.242(11) 0.073(5) 0.112(6) -0.003(6) -0.086(7) -0.016(5) C
C2s 0.116(6) 0.043(4) 0.151(7) -0.014(4) -0.089(5) 0.008(4) C
C3s 0.251(10) 0.039(4) 0.039(3) -0.036(5) -0.009(5) 0.004(3) C
C4s 0.208(8) 0.031(3) 0.061(4) -0.038(4) -0.062(4) -0.003(3) C

loop_
_atom_type_symbol
_atom_type_scat_dispersion_real
_atom_type_scat_dispersion_imag
_atom_type_scat_source
C 0.003 0.002 'International Tables Vol. IV Table 2.2B'
H 0.000 0.000 'International Tables Vol. IV Table 2.2B'
B 0.001 0.001 'International Tables Vol. IV Table 2.2B'
N 0.006 0.003 'International Tables Vol. IV Table 2.2B'
O 0.011 0.006 'International Tables Vol. IV Table 2.2B'
Si 0.082 0.070 'International Tables Vol. IV Table 2.2B'

loop_
_geom_angle_atom_site_label_1
_geom_angle_atom_site_label_2
_geom_angle_atom_site_label_3
_geom_angle
C2 C1 N10 109.7(3)
C2 C1 C23 141.1(3)
N10 C1 C23 109.2(3)
C1 C2 C3 106.1(3)
C2 C3 C4 108.3(3)
C3 C4 C5 127.4(3)
C3 C4 N10 109.4(3)
C5 C4 N10 123.1(3)
C4 C5 C6 110.4(3)
C4 C5 C13 114.8(3)
C6 C5 C13 106.9(3)
C5 C6 C7 130.1(3)
C5 C6 N11 119.7(3)
C7 C6 N11 109.9(3)
C6 C7 C8 106.2(3)
C7 C8 C9 107.8(3)
C8 C9 N11 109.4(3)
C1 N10 C4 106.5(3)
C1 N10 B24 109.0(3)
C4 N10 B24 144.5(3)
C6 N11 C9 106.8(3)
C6 N11 B33 121.4(3)
C9 N11 B33 131.3(3)
C13 N12 C16 107.5(3)
C13 N12 C42 127.6(3)
C16 N12 C42 124.5(3)
C5 C13 N12 128.3(3)
C5 C13 N14 121.5(3)
N12 C13 N14 110.2(3)
C13 N14 C15 106.2(3)
C13 N14 B33 118.4(3)
C15 N14 B33 133.5(3)
N14 C15 C16 109.5(3)
N12 C16 C15 106.6(3)
C18 C17 C22 118.3(3)
C18 C17 C23 118.6(3)
C22 C17 C23 123.0(3)
C17 C18 C19 120.8(3)
C18 C19 C20 121.0(3)
C19 C20 C21 118.5(3)
C19 C20 C50 121.0(3)
C21 C20 C50 120.6(3)
C20 C21 C22 120.5(3)
C17 C22 C21 120.8(3)
C1 C23 C17 129.2(3)
C1 C23 O51 112.2(3)
C17 C23 O51 118.6(3)
N10 B24 C25 117.6(3)
N10 B24 C29 117.5(3)
N10 B24 O51 96.6(3)
C25 B24 C29 107.9(3)
C25 B24 O51 107.8(3)
C29 B24 O51 108.0(3)
B24 C25 C26 107.0(3)
B24 C25 C32 110.8(3)
C26 C25 C32 112.1(3)
C25 C26 C27 115.1(3)
C26 C27 C28 115.2(3)
C27 C28 C29 114.8(3)
B24 C29 C28 107.6(3)
B24 C29 C30 111.0(3)
C28 C29 C30 112.8(3)
C29 C30 C31 114.5(3)
C30 C31 C32 115.2(3)
C25 C32 C31 116.0(3)
N11 B33 N14 99.1(3)
N11 B33 C34 114.2(3)
N11 B33 C38 114.8(3)
N14 B33 C34 118.7(3)
N14 B33 C38 105.6(3)
C34 B33 C38 104.5(3)
B33 C34 C35 112.2(3)
B33 C34 C41 109.4(3)
C35 C34 C41 109.9(3)
C34 C35 C36 114.5(3)
C35 C36 C37 114.6(3)
C36 C37 C38 116.0(3)
B33 C38 C37 108.9(3)
B33 C38 C39 110.3(3)
C37 C38 C39 114.3(3)
C38 C39 C40 114.3(3)
C39 C40 C41 113.7(3)
C34 C41 C40 116.0(3)
N12 C42 O43 112.5(3)
N12 C42 O43' 116.6(4)
O43 C42 O43' 77.5(4)
C42 O43 O43' 51.1(3)
C42 O43 C44 111.5(4)
O43' O43 C44 64.3(4)
C42 O43' O43 51.4(3)
C42 O43' C44 103.1(5)
O43 O43' C44 55.0(3)
O43 C44 O43' 60.6(3)
O43 C44 C45 111.8(4)
O43' C44 C45 108.5(4)
C44 C45 Si46 113.5(3)
C45 Si46 C47 108.34(18)
C45 Si46 C48 110.40(18)
C45 Si46 C49 107.19(19)
C47 Si46 C48 109.56(19)
C47 Si46 C49 109.00(18)
C48 Si46 C49 112.24(18)
C23 O51 B24 113.0(3)
C2s O1s C3s 105.5(6)
O1s C2s C1s 102.6(6)
O1s C3s C4s 103.1(7)

loop_
_geom_bond_atom_site_label_1
_geom_bond_atom_site_label_2
_geom_bond_distance
C1 C2 1.398(5)
C1 N10 1.400(5)
C1 C23 1.404(5)
C2 C3 1.375(5)
C3 C4 1.405(5)
C4 C5 1.495(5)
C4 N10 1.352(4)
C5 C6 1.514(5)
C5 C13 1.531(5)
C6 C7 1.383(5)
C6 N11 1.376(4)
C7 C8 1.404(5)
C8 C9 1.373(5)
C9 N11 1.375(4)
N10 B24 1.602(5)
N11 B33 1.571(5)
N12 C13 1.349(5)
N12 C16 1.384(5)
N12 C42 1.485(5)
C13 N14 1.335(4)
N14 C15 1.382(4)
N14 B33 1.640(5)
C15 C16 1.343(6)
C17 C18 1.402(5)
C17 C22 1.392(5)
C17 C23 1.446(5)
C18 C19 1.375(5)
C19 C20 1.385(6)
C20 C21 1.407(5)
C20 C50 1.509(5)
C21 C22 1.382(5)
C23 O51 1.302(4)
B24 C25 1.607(5)
B24 C29 1.589(6)
B24 O51 1.557(5)
C25 C26 1.548(5)
C25 C32 1.541(5)
C26 C27 1.531(6)
C27 C28 1.529(5)
C28 C29 1.548(5)
C29 C30 1.556(5)
C30 C31 1.541(5)
C31 C32 1.528(6)
B33 C34 1.618(5)
B33 C38 1.621(5)
C34 C35 1.549(5)
C34 C41 1.552(5)
C35 C36 1.540(6)
C36 C37 1.533(5)
C37 C38 1.545(5)
C38 C39 1.536(5)
C39 C40 1.521(5)
C40 C41 1.538(5)
C42 O43 1.310(6)
C42 O43' 1.304(7)
O43 O43' 1.636(7)
O43 C44 1.539(6)
O43' C44 1.692(8)
C44 C45 1.513(6)
C45 Si46 1.881(4)
Si46 C47 1.851(4)
Si46 C48 1.855(4)
Si46 C49 1.866(4)
O1s C2s 1.569(8)
O1s C3s 1.261(8)
C1s C2s 1.612(12)
C3s C4s 1.582(12)
